data_4089556
loop_
_publ_author_name
'\'Alvarez-Rodr\'iguez, Luc\'ia'
'Cabeza, Javier A.'
'Garc\'ia-\'Alvarez, Pablo'
'Polo, Diego'

_publ_section_title
;
 Organic Amides as Suitable Precursors to Stabilize Stannylenes
;
_journal_issue 12
_journal_name_full Organometallics
_journal_page_first 3557
_journal_paper_doi 10.1021/om400476c
_journal_volume 32
_journal_year 2013
_chemical_formula_moiety 'C15 H36 N2 O Si2 Sn'
_chemical_formula_sum 'C15 H36 N2 O Si2 Sn'
_chemical_formula_weight 435.33
_space_group_IT_number 14
_space_group_name_Hall '-P 2yn'
_space_group_name_H-M_alt 'P 1 21/n 1'
_symmetry_cell_setting monoclinic
_symmetry_space_group_name_Hall '-P 2yn'
_symmetry_space_group_name_H-M 'P 1 21/n 1'
_atom_sites_solution_hydrogens geom
_atom_sites_solution_primary direct
_atom_sites_solution_secondary difmap
_audit_creation_method SHELXL-97
_cell_angle_alpha 90.00
_cell_angle_beta 96.0690(10)
_cell_angle_gamma 90.00
_cell_formula_units_Z 4
_cell_length_a 8.99060(10)
_cell_length_b 14.6286(2)
_cell_length_c 16.6861(2)
_cell_measurement_reflns_used 9514
_cell_measurement_temperature 123(2)
_cell_measurement_theta_max 67.1448
_cell_measurement_theta_min 3.0184
_cell_volume 2182.25(5)
_computing_cell_refinement
; 
CrysAlisPro, Agilent Technologies,
Version 1.171.35.19 (release 27-10-2011 CrysAlis171 .NET)
(compiled Oct 27 2011,15:02:11)
;
_computing_data_collection
; 
CrysAlisPro, Agilent Technologies,
Version 1.171.35.19 (release 27-10-2011 CrysAlis171 .NET)
(compiled Oct 27 2011,15:02:11)
;
_computing_data_reduction
; 
CrysAlisPro, Agilent Technologies,
Version 1.171.35.19 (release 27-10-2011 CrysAlis171 .NET)
(compiled Oct 27 2011,15:02:11)
;
_computing_molecular_graphics 'PLATON (Spek, 2008)'
_computing_publication_material 'SHELXL-97 (Sheldrick, 2008)'
_computing_structure_refinement 'SHELXL-97 (Sheldrick, 2008)'
_computing_structure_solution 'SIR-97 (Giacovazzo, 1999)'
_diffrn_ambient_temperature 123(2)
_diffrn_measured_fraction_theta_full 0.998
_diffrn_measured_fraction_theta_max 0.998
_diffrn_measurement_device_type 'Xcalibur, Onyx, Nova'
_diffrn_radiation_monochromator mirror
_diffrn_radiation_source 'Nova (Cu) X-ray Source'
_diffrn_radiation_type CuK\a
_diffrn_radiation_wavelength 1.54180
_diffrn_reflns_av_R_equivalents 0.0281
_diffrn_reflns_av_sigmaI/netI 0.0244
_diffrn_reflns_limit_h_max 10
_diffrn_reflns_limit_h_min -10
_diffrn_reflns_limit_k_max 17
_diffrn_reflns_limit_k_min -17
_diffrn_reflns_limit_l_max 19
_diffrn_reflns_limit_l_min -19
_diffrn_reflns_number 13359
_diffrn_reflns_theta_full 67.25
_diffrn_reflns_theta_max 67.25
_diffrn_reflns_theta_min 4.03
_exptl_absorpt_coefficient_mu 10.368
_exptl_absorpt_correction_T_max 1.00000
_exptl_absorpt_correction_T_min 0.50064
_exptl_absorpt_correction_type multi-scan
_exptl_absorpt_process_details
;
CrysAlisPro, Agilent Technologies,
Version 1.171.35.19 (release 27-10-2011 CrysAlis171 .NET)
(compiled Oct 27 2011,15:02:11)
Empirical absorption correction using spherical harmonics,
 implemented in SCALE3 ABSPACK scaling algorithm.
;
_exptl_crystal_colour colorless
_exptl_crystal_density_diffrn 1.325
_exptl_crystal_density_method 'not measured'
_exptl_crystal_description fragment
_exptl_crystal_F_000 904
_exptl_crystal_size_max 0.2792
_exptl_crystal_size_mid 0.1394
_exptl_crystal_size_min 0.1119
_refine_diff_density_max 0.485
_refine_diff_density_min -0.651
_refine_diff_density_rms 0.065
_refine_ls_extinction_method none
_refine_ls_goodness_of_fit_ref 1.038
_refine_ls_hydrogen_treatment constr
_refine_ls_matrix_type full
_refine_ls_number_parameters 202
_refine_ls_number_reflns 3911
_refine_ls_number_restraints 0
_refine_ls_restrained_S_all 1.038
_refine_ls_R_factor_all 0.0238
_refine_ls_R_factor_gt 0.0223
_refine_ls_shift/su_max 0.001
_refine_ls_shift/su_mean 0.000
_refine_ls_structure_factor_coef Fsqd
_refine_ls_weighting_details 'calc w=1/[\s^2^(Fo^2^)+(0.0323P)^2^+0.7559P] where P=(Fo^2^+2Fc^2^)/3'
_refine_ls_weighting_scheme calc
_refine_ls_wR_factor_gt 0.0565
_refine_ls_wR_factor_ref 0.0578
_reflns_number_gt 3695
_reflns_number_total 3911
_reflns_threshold_expression >2\s(I)
_cod_data_source_file om400476c_si_003.cif
_cod_data_source_block xn12187-pga109
_cod_depositor_comments
;
The following automatic conversions were performed:

data item '_symmetry_cell_setting' value 'MONOCLINIC' was changed to
'monoclinic' in accordance with the
/home/saulius/struct/COD-crude-data/automatic-downloads/DataCite-retrospective/ACS/depositions/lib/dictionaries/cif_core.dic
dictionary named 'cif_core.dic' version 2.4.2 last updated on
2011-04-26.

Automatic conversion script
Id: cif_fix_values 6909 2019-04-08 15:41:33Z antanas 
;
_cod_original_sg_symbol_H-M 'P 21/n'
_cod_database_code 4089556

loop_
_symmetry_equiv_pos_as_xyz
'x, y, z'
'-x+1/2, y+1/2, -z+1/2'
'-x, -y, -z'
'x-1/2, -y-1/2, z-1/2'

loop_
_atom_site_label
_atom_site_type_symbol
_atom_site_fract_x
_atom_site_fract_y
_atom_site_fract_z
_atom_site_U_iso_or_equiv
_atom_site_adp_type
_atom_site_occupancy
_atom_site_symmetry_multiplicity
_atom_site_calc_flag
_atom_site_refinement_flags
C11 C 0.7021(3) 0.3093(2) 0.02446(19) 0.0485(7) Uani 1 1 d .
H11A H 0.6964 0.3025 -0.0342 0.073 Uiso 1 1 calc R
H11B H 0.7970 0.2841 0.0492 0.073 Uiso 1 1 calc R
H11C H 0.6962 0.3743 0.0381 0.073 Uiso 1 1 calc R
C12 C 0.5803(4) 0.1227(2) 0.0459(2) 0.0582(9) Uani 1 1 d .
H12A H 0.5032 0.0860 0.0681 0.087 Uiso 1 1 calc R
H12B H 0.6789 0.1061 0.0727 0.087 Uiso 1 1 calc R
H12C H 0.5777 0.1109 -0.0121 0.087 Uiso 1 1 calc R
C10 C 0.5606(3) 0.2578(2) 0.17485(16) 0.0459(7) Uani 1 1 d .
H10A H 0.5490 0.3220 0.1897 0.069 Uiso 1 1 calc R
H10B H 0.6591 0.2358 0.1976 0.069 Uiso 1 1 calc R
H10C H 0.4824 0.2212 0.1961 0.069 Uiso 1 1 calc R
C14 C 0.1728(4) 0.1226(2) 0.02754(17) 0.0479(7) Uani 1 1 d .
H14A H 0.2541 0.0827 0.0501 0.072 Uiso 1 1 calc R
H14B H 0.0972 0.0862 -0.0049 0.072 Uiso 1 1 calc R
H14C H 0.1270 0.1524 0.0715 0.072 Uiso 1 1 calc R
C13 C 0.0822(3) 0.27491(19) -0.08608(16) 0.0369(6) Uani 1 1 d .
H13A H 0.0307 0.3051 -0.0444 0.055 Uiso 1 1 calc R
H13B H 0.0138 0.2317 -0.1160 0.055 Uiso 1 1 calc R
H13C H 0.1146 0.3210 -0.1232 0.055 Uiso 1 1 calc R
C15 C 0.3350(3) 0.15374(18) -0.12194(14) 0.0357(5) Uani 1 1 d .
H15A H 0.4249 0.1871 -0.1334 0.053 Uiso 1 1 calc R
H15B H 0.2629 0.1530 -0.1703 0.053 Uiso 1 1 calc R
H15C H 0.3620 0.0909 -0.1062 0.053 Uiso 1 1 calc R
C9 C 0.0527(3) 0.3856(2) 0.15316(18) 0.0460(7) Uani 1 1 d .
H9A H 0.0175 0.4284 0.1101 0.069 Uiso 1 1 calc R
H9B H -0.0297 0.3710 0.1850 0.069 Uiso 1 1 calc R
H9C H 0.0882 0.3294 0.1294 0.069 Uiso 1 1 calc R
C7 C 0.2272(3) 0.3610(2) 0.27539(18) 0.0473(7) Uani 1 1 d .
H7A H 0.2666 0.3055 0.2524 0.071 Uiso 1 1 calc R
H7B H 0.1398 0.3454 0.3031 0.071 Uiso 1 1 calc R
H7C H 0.3045 0.3883 0.3139 0.071 Uiso 1 1 calc R
C8 C 0.1249(3) 0.5191(2) 0.23963(17) 0.0447(7) Uani 1 1 d .
H8A H 0.2040 0.5473 0.2764 0.067 Uiso 1 1 calc R
H8B H 0.0375 0.5072 0.2685 0.067 Uiso 1 1 calc R
H8C H 0.0969 0.5605 0.1944 0.067 Uiso 1 1 calc R
C6 C 0.1815(3) 0.42941(17) 0.20788(15) 0.0316(5) Uani 1 1 d .
C3 C 0.6900(3) 0.5298(2) 0.21301(14) 0.0389(6) Uani 1 1 d .
H3A H 0.7499 0.5657 0.2542 0.058 Uiso 1 1 calc R
H3B H 0.7064 0.5525 0.1594 0.058 Uiso 1 1 calc R
H3C H 0.7201 0.4654 0.2177 0.058 Uiso 1 1 calc R
C4 C 0.4747(4) 0.63844(18) 0.2135(2) 0.0562(8) Uani 1 1 d .
H4A H 0.3682 0.6440 0.2207 0.084 Uiso 1 1 calc R
H4B H 0.4912 0.6585 0.1592 0.084 Uiso 1 1 calc R
H4C H 0.5334 0.6767 0.2534 0.084 Uiso 1 1 calc R
C2 C 0.5233(3) 0.53853(16) 0.22510(13) 0.0272(5) Uani 1 1 d .
C5 C 0.5085(3) 0.50699(19) 0.31095(13) 0.0333(5) Uani 1 1 d .
H5A H 0.5773 0.5421 0.3487 0.050 Uiso 1 1 calc R
H5B H 0.5331 0.4418 0.3160 0.050 Uiso 1 1 calc R
H5C H 0.4056 0.5167 0.3234 0.050 Uiso 1 1 calc R
C1 C 0.4311(2) 0.48343(14) 0.15854(12) 0.0220(4) Uani 1 1 d .
N2 N 0.3731(2) 0.28453(12) 0.01735(11) 0.0254(4) Uani 1 1 d .
N1 N 0.3021(2) 0.44217(13) 0.15450(11) 0.0239(4) Uani 1 1 d .
O1 O 0.49258(16) 0.47929(10) 0.09059(9) 0.0249(3) Uani 1 1 d .
Si1 Si 0.54426(7) 0.24712(4) 0.06283(4) 0.02720(14) Uani 1 1 d .
Si2 Si 0.24924(7) 0.21179(4) -0.03764(3) 0.02540(13) Uani 1 1 d .
Sn1 Sn 0.298476(15) 0.421795(9) 0.019037(8) 0.02345(7) Uani 1 1 d .

loop_
_atom_site_aniso_label
_atom_site_aniso_U_11
_atom_site_aniso_U_22
_atom_site_aniso_U_33
_atom_site_aniso_U_23
_atom_site_aniso_U_13
_atom_site_aniso_U_12
C11 0.0294(14) 0.0566(18) 0.0594(18) 0.0110(15) 0.0034(12) 0.0077(13)
C12 0.059(2) 0.0352(15) 0.074(2) -0.0151(15) -0.0212(16) 0.0146(14)
C10 0.0541(17) 0.0485(16) 0.0323(13) -0.0009(12) -0.0086(11) 0.0193(14)
C14 0.0587(18) 0.0436(16) 0.0435(15) 0.0030(12) 0.0157(13) -0.0179(14)
C13 0.0256(12) 0.0443(14) 0.0393(13) -0.0083(11) -0.0041(10) -0.0079(11)
C15 0.0401(14) 0.0366(13) 0.0305(12) -0.0086(10) 0.0053(10) -0.0097(11)
C9 0.0302(14) 0.0621(18) 0.0471(15) -0.0144(14) 0.0102(11) -0.0133(13)
C7 0.0375(15) 0.0564(17) 0.0507(16) 0.0134(14) 0.0170(12) -0.0051(13)
C8 0.0291(13) 0.0573(17) 0.0476(15) -0.0157(13) 0.0040(11) 0.0111(13)
C6 0.0220(12) 0.0408(14) 0.0328(12) -0.0044(10) 0.0070(10) -0.0018(10)
C3 0.0333(13) 0.0590(17) 0.0237(11) -0.0011(11) -0.0003(9) -0.0187(12)
C4 0.079(2) 0.0240(13) 0.0589(18) -0.0073(13) -0.0230(16) -0.0025(14)
C2 0.0310(12) 0.0250(11) 0.0245(11) -0.0046(9) -0.0018(9) -0.0037(9)
C5 0.0265(12) 0.0486(15) 0.0245(11) -0.0071(10) 0.0008(9) -0.0011(11)
C1 0.0254(11) 0.0175(9) 0.0227(10) 0.0000(8) 0.0008(8) 0.0033(9)
N2 0.0257(10) 0.0232(9) 0.0260(9) -0.0039(7) -0.0029(7) -0.0004(8)
N1 0.0233(9) 0.0256(9) 0.0229(9) -0.0037(7) 0.0029(7) 0.0000(8)
O1 0.0243(8) 0.0277(8) 0.0226(7) -0.0024(6) 0.0019(6) -0.0044(6)
Si1 0.0295(3) 0.0239(3) 0.0266(3) -0.0033(2) -0.0043(2) 0.0040(2)
Si2 0.0277(3) 0.0267(3) 0.0219(3) -0.0027(2) 0.0030(2) -0.0087(2)
Sn1 0.02292(9) 0.02399(9) 0.02233(9) -0.00191(5) -0.00282(6) 0.00025(5)

loop_
_atom_type_symbol
_atom_type_description
_atom_type_scat_dispersion_real
_atom_type_scat_dispersion_imag
_atom_type_scat_source
C C 0.0181 0.0091 'International Tables Vol C Tables 4.2.6.8 and 6.1.1.4'
H H 0.0000 0.0000 'International Tables Vol C Tables 4.2.6.8 and 6.1.1.4'
N N 0.0311 0.0180 'International Tables Vol C Tables 4.2.6.8 and 6.1.1.4'
O O 0.0492 0.0322 'International Tables Vol C Tables 4.2.6.8 and 6.1.1.4'
Si Si 0.2541 0.3302 'International Tables Vol C Tables 4.2.6.8 and 6.1.1.4'
Sn Sn 0.0259 5.4591 'International Tables Vol C Tables 4.2.6.8 and 6.1.1.4'

loop_
_geom_angle_atom_site_label_1
_geom_angle_atom_site_label_2
_geom_angle_atom_site_label_3
_geom_angle
N1 C6 C8 113.1(2)
N1 C6 C7 111.5(2)
C8 C6 C7 112.4(2)
N1 C6 C9 104.35(19)
C8 C6 C9 107.9(2)
C7 C6 C9 107.0(2)
C5 C2 C4 110.8(2)
C5 C2 C3 106.31(19)
C4 C2 C3 109.4(2)
C5 C2 C1 115.18(19)
C4 C2 C1 106.49(19)
C3 C2 C1 108.60(18)
N1 C1 O1 112.79(18)
N1 C1 C2 133.42(19)
O1 C1 C2 113.75(18)
N1 C1 Sn1 58.88(11)
O1 C1 Sn1 54.52(10)
C2 C1 Sn1 164.94(15)
Si1 N2 Si2 122.02(11)
Si1 N2 Sn1 124.21(10)
Si2 N2 Sn1 113.73(9)
C1 N1 C6 136.82(19)
C1 N1 Sn1 91.78(13)
C6 N1 Sn1 130.09(15)
C1 O1 Sn1 96.03(12)
N2 Si1 C11 111.74(11)
N2 Si1 C10 112.66(11)
C11 Si1 C10 108.81(15)
N2 Si1 C12 113.61(12)
C11 Si1 C12 105.85(16)
C10 Si1 C12 103.63(15)
N2 Si2 C13 111.56(11)
N2 Si2 C14 112.02(12)
C13 Si2 C14 105.48(14)
N2 Si2 C15 112.51(10)
C13 Si2 C15 105.90(12)
C14 Si2 C15 108.95(13)
N2 Sn1 O1 97.86(6)
N2 Sn1 N1 99.56(7)
O1 Sn1 N1 58.56(6)
N2 Sn1 C1 102.69(7)
O1 Sn1 C1 29.45(6)
N1 Sn1 C1 29.34(7)

loop_
_geom_bond_atom_site_label_1
_geom_bond_atom_site_label_2
_geom_bond_distance
C11 Si1 1.856(3)
C12 Si1 1.876(3)
C10 Si1 1.866(3)
C14 Si2 1.875(3)
C13 Si2 1.872(3)
C15 Si2 1.877(2)
C9 C6 1.537(4)
C7 C6 1.530(4)
C8 C6 1.522(4)
C6 N1 1.486(3)
C3 C2 1.539(3)
C4 C2 1.532(4)
C2 C5 1.524(3)
C2 C1 1.541(3)
C1 N1 1.303(3)
C1 O1 1.314(3)
C1 Sn1 2.658(2)
N2 Si1 1.7306(19)
N2 Si2 1.7318(19)
N2 Sn1 2.1184(18)
N1 Sn1 2.2767(17)
O1 Sn1 2.1766(15)
